data_4345738
loop_
_publ_author_name
'Berger, Markus'
'Bauser, Marcus'
'Frenzel, Thomas'
'Hilger, Christoph Stephan'
'Jost, Gregor'
'Lauria, Silvia'
'Morgenstern, Bernd'
'Neis, Christian'
'Pietsch, Hubertus'
'S\"ulzle, Detlev'
'Hegetschweiler, Kaspar'

_publ_section_title
;
 Hafnium-Based Contrast Agents for X-ray Computed Tomography.
;
_journal_issue 10
_journal_name_full 'Inorganic chemistry'
_journal_page_first 5757
_journal_page_last 5761
_journal_paper_doi 10.1021/acs.inorgchem.7b00359
_journal_volume 56
_journal_year 2017
_chemical_absolute_configuration ad
_chemical_formula_sum 'C28 H68 Hf3 N6 O33'
_chemical_formula_weight 1552.35
_space_group_crystal_system orthorhombic
_space_group_IT_number 19
_space_group_name_Hall 'P 2ac 2ab'
_space_group_name_H-M_alt 'P 21 21 21'
_symmetry_space_group_name_Hall 'P 2ac 2ab'
_symmetry_space_group_name_H-M 'P 21 21 21'
_atom_sites_solution_hydrogens mixed
_atom_sites_solution_primary direct
_atom_sites_solution_secondary difmap
_audit_creation_method SHELXL-2014/6
_cell_angle_alpha 90
_cell_angle_beta 90
_cell_angle_gamma 90
_cell_formula_units_Z 4
_cell_length_a 12.598(3)
_cell_length_b 18.186(4)
_cell_length_c 20.913(4)
_cell_measurement_reflns_used 8247
_cell_measurement_temperature 123(2)
_cell_measurement_theta_max 44.32
_cell_measurement_theta_min 2.25
_cell_volume 4791.3(18)
_computing_cell_refinement 'SAINT (Bruker, 2010)'
_computing_data_collection 'APEX2 (Bruker, 2010)'
_computing_data_reduction 'SAINT (Bruker, 2010)'
_computing_molecular_graphics 'DIAMOND, Vers. 3.2i (Brandenburg, 2012)'
_computing_publication_material 'SHELXL-97 (Sheldrick, 2008)'
_computing_structure_refinement 'SHELXL-2014/6 (Sheldrick, 2014)'
_computing_structure_solution 'SHELXS-97 (Sheldrick, 2008)'
_diffrn_ambient_temperature 123(2)
_diffrn_measured_fraction_theta_full 0.999
_diffrn_measured_fraction_theta_max 0.999
_diffrn_measurement_device_type 'Bruker X8 Apex, Nonius Kappa CCD'
_diffrn_measurement_method '\f and \w scans'
_diffrn_radiation_type MoK\a
_diffrn_radiation_wavelength 0.71073
_diffrn_reflns_av_R_equivalents 0.0393
_diffrn_reflns_av_unetI/netI 0.0217
_diffrn_reflns_Laue_measured_fraction_full 0.999
_diffrn_reflns_Laue_measured_fraction_max 0.999
_diffrn_reflns_limit_h_max 18
_diffrn_reflns_limit_h_min -18
_diffrn_reflns_limit_k_max 26
_diffrn_reflns_limit_k_min -26
_diffrn_reflns_limit_l_max 30
_diffrn_reflns_limit_l_min -30
_diffrn_reflns_number 145730
_diffrn_reflns_point_group_measured_fraction_full 0.999
_diffrn_reflns_point_group_measured_fraction_max 0.999
_diffrn_reflns_theta_full 25.242
_diffrn_reflns_theta_max 31.505
_diffrn_reflns_theta_min 1.484
_diffrn_source 'fine-focus sealed tube'
_exptl_absorpt_coefficient_mu 6.592
_exptl_absorpt_correction_T_max 0.2896
_exptl_absorpt_correction_T_min 0.1554
_exptl_absorpt_correction_type multi-scan
_exptl_absorpt_process_details 'SADABS (Bruker, 2010)'
_exptl_crystal_colour colorless
_exptl_crystal_density_diffrn 2.152
_exptl_crystal_density_method 'not measured'
_exptl_crystal_description prism
_exptl_crystal_F_000 3032
_exptl_crystal_size_max 0.450
_exptl_crystal_size_mid 0.350
_exptl_crystal_size_min 0.250
_refine_diff_density_max 1.673
_refine_diff_density_min -0.869
_refine_diff_density_rms 0.105
_refine_ls_abs_structure_details
;
 Flack x determined using 7157 quotients [(I+)-(I-)]/[(I+)+(I-)]
 (Parsons, Flack and Wagner, Acta Cryst. B69 (2013) 249-259).
;
_refine_ls_abs_structure_Flack 0.0111(19)
_refine_ls_extinction_method none
_refine_ls_goodness_of_fit_ref 1.168
_refine_ls_hydrogen_treatment mixed
_refine_ls_matrix_type full
_refine_ls_number_parameters 722
_refine_ls_number_reflns 15962
_refine_ls_number_restraints 36
_refine_ls_restrained_S_all 1.174
_refine_ls_R_factor_all 0.0156
_refine_ls_R_factor_gt 0.0154
_refine_ls_shift/su_max 0.004
_refine_ls_shift/su_mean 0.000
_refine_ls_structure_factor_coef Fsqd
_refine_ls_weighting_details 'w=1/[\s^2^(Fo^2^)+(0.0051P)^2^+5.8852P] where P=(Fo^2^+2Fc^2^)/3'
_refine_ls_weighting_scheme calc
_refine_ls_wR_factor_gt 0.0367
_refine_ls_wR_factor_ref 0.0368
_reflns_Friedel_coverage 0.834
_reflns_Friedel_fraction_full 0.999
_reflns_Friedel_fraction_max 0.999
_reflns_number_gt 15870
_reflns_number_total 15962
_reflns_threshold_expression 'I > 2\s(I)'
_cod_data_source_file ic7b00359_si_003.cif
_cod_data_source_block sh3382
_cod_depositor_comments 'Adding full bibliography for 4345737--4345739.cif.'
_cod_original_cell_volume 4791.2(17)
_cod_database_code 4345738
_shelx_space_group_comment
;
The symmetry employed for this shelxl refinement is uniquely defined
by the following loop, which should always be used as a source of
symmetry information in preference to the above space-group names.
They are only intended as comments.
;
_shelx_estimated_absorpt_t_min 0.155
_shelx_estimated_absorpt_t_max 0.290
_shelxl_version_number 2014/6

loop_
_space_group_symop_operation_xyz
'x, y, z'
'-x+1/2, -y, z+1/2'
'-x, y+1/2, -z+1/2'
'x+1/2, -y+1/2, -z'

loop_
_atom_site_label
_atom_site_type_symbol
_atom_site_fract_x
_atom_site_fract_y
_atom_site_fract_z
_atom_site_U_iso_or_equiv
_atom_site_adp_type
_atom_site_occupancy
_atom_site_site_symmetry_order
_atom_site_calc_flag
_atom_site_refinement_flags_posn
_atom_site_refinement_flags_adp
Hf1 Hf 0.20263(2) 0.42138(2) 0.38177(2) 0.00535(3) Uani 1 1 d . .
Hf2 Hf 0.11985(2) 0.59206(2) 0.32559(2) 0.00558(3) Uani 1 1 d . .
Hf3 Hf 0.13485(2) 0.55953(2) 0.49027(2) 0.00597(3) Uani 1 1 d . .
C101 C 0.3713(3) 0.51868(17) 0.44926(15) 0.0071(5) Uani 1 1 d . .
H101 H 0.4171 0.4932 0.4815 0.008 Uiso 1 1 calc R U
O101 O 0.26554(19) 0.49134(13) 0.45480(11) 0.0069(4) Uani 1 1 d . .
C102 C 0.4140(3) 0.50205(17) 0.38236(16) 0.0076(5) Uani 1 1 d . .
H102 H 0.4925 0.5103 0.3803 0.009 Uiso 1 1 calc R U
N102 N 0.3876(2) 0.42286(15) 0.37220(13) 0.0083(5) Uani 1 1 d D .
H12 H 0.4178 0.3942 0.4087 0.010 Uiso 1 1 calc DR U
C103 C 0.3573(3) 0.54611(17) 0.33181(15) 0.0077(5) Uani 1 1 d . .
H103 H 0.3936 0.5384 0.2898 0.009 Uiso 1 1 calc R U
O103 O 0.25117(18) 0.51909(12) 0.32745(11) 0.0062(4) Uani 1 1 d . .
C104 C 0.3532(3) 0.62849(17) 0.34608(15) 0.0077(5) Uani 1 1 d . .
H104 H 0.4245 0.6516 0.3398 0.009 Uiso 1 1 calc R U
N104 N 0.2755(2) 0.65711(15) 0.29846(13) 0.0081(5) Uani 1 1 d D .
H14 H 0.2986 0.6390 0.2555 0.010 Uiso 1 1 calc DR U
C105 C 0.3108(3) 0.64447(17) 0.41278(15) 0.0068(5) Uani 1 1 d . .
H105 H 0.3201 0.6981 0.4219 0.008 Uiso 1 1 calc R U
O105 O 0.1996(2) 0.62762(12) 0.41430(11) 0.0068(4) Uani 1 1 d . .
C106 C 0.3676(3) 0.60036(17) 0.46510(14) 0.0079(5) Uani 1 1 d . .
H106 H 0.4407 0.6201 0.4728 0.009 Uiso 1 1 calc R U
N106 N 0.3009(2) 0.60772(15) 0.52338(13) 0.0086(5) Uani 1 1 d D .
H16 H 0.2911 0.6614 0.5320 0.010 Uiso 1 1 calc DR U
C107 C 0.4253(3) 0.38897(19) 0.31242(16) 0.0107(6) Uani 1 1 d . .
H10A H 0.4898 0.3595 0.3210 0.013 Uiso 1 1 calc R U
H10B H 0.4439 0.4278 0.2812 0.013 Uiso 1 1 calc R U
C108 C 0.3390(3) 0.33990(19) 0.28475(17) 0.0110(6) Uani 1 1 d . .
O109 O 0.2436(2) 0.35129(14) 0.30446(12) 0.0106(5) Uani 1 1 d . .
O110 O 0.3620(2) 0.29348(16) 0.24411(14) 0.0199(6) Uani 1 1 d . .
C111 C 0.2704(3) 0.73859(18) 0.29470(17) 0.0106(6) Uani 1 1 d . .
H11A H 0.3403 0.7582 0.2813 0.013 Uiso 1 1 calc R U
H11B H 0.2534 0.7591 0.3373 0.013 Uiso 1 1 calc R U
C112 C 0.1858(3) 0.76160(19) 0.24684(17) 0.0124(6) Uani 1 1 d . .
H11C H 0.1935 0.8148 0.2379 0.015 Uiso 1 1 calc R U
H11D H 0.1975 0.7348 0.2062 0.015 Uiso 1 1 calc R U
C113 C 0.0747(3) 0.74695(19) 0.26974(17) 0.0123(6) Uani 1 1 d . .
O114 O 0.0625(2) 0.70031(13) 0.31575(12) 0.0096(4) Uani 1 1 d . .
O115 O -0.0012(3) 0.77923(18) 0.24542(16) 0.0244(7) Uani 1 1 d . .
C116 C 0.3511(3) 0.5742(2) 0.58108(16) 0.0132(6) Uani 1 1 d . .
H11E H 0.4197 0.5989 0.5895 0.016 Uiso 1 1 calc R U
H11F H 0.3657 0.5216 0.5727 0.016 Uiso 1 1 calc R U
C117 C 0.2808(3) 0.5810(2) 0.63951(16) 0.0147(6) Uani 1 1 d . .
H11G H 0.3224 0.5671 0.6778 0.018 Uiso 1 1 calc R U
H11H H 0.2594 0.6330 0.6445 0.018 Uiso 1 1 calc R U
C118 C 0.1821(3) 0.5339(2) 0.63671(17) 0.0132(6) Uani 1 1 d . .
O119 O 0.1485(2) 0.51375(14) 0.58093(12) 0.0123(5) Uani 1 1 d . .
O120 O 0.1363(3) 0.51640(18) 0.68619(13) 0.0230(6) Uani 1 1 d . .
O201 O 0.02646(19) 0.58491(13) 0.40972(11) 0.0078(4) Uani 1 1 d . .
C201 C -0.0779(3) 0.55302(19) 0.40638(16) 0.0084(6) Uani 1 1 d . .
H201 H -0.1316 0.5929 0.4129 0.010 Uiso 1 1 calc R U
N202 N -0.0577(2) 0.57575(16) 0.29531(13) 0.0084(5) Uani 1 1 d D .
H22 H -0.0966 0.6225 0.3046 0.010 Uiso 1 1 calc DR U
C202 C -0.0957(3) 0.51889(18) 0.34097(16) 0.0088(6) Uani 1 1 d . .
H202 H -0.1725 0.5075 0.3339 0.011 Uiso 1 1 calc R U
C203 C -0.0267(2) 0.45068(17) 0.33091(16) 0.0080(5) Uani 1 1 d . .
H203 H -0.0478 0.4263 0.2900 0.010 Uiso 1 1 calc R U
O203 O 0.08104(18) 0.47442(12) 0.32612(12) 0.0074(4) Uani 1 1 d . .
C204 C -0.0354(3) 0.39506(17) 0.38551(17) 0.0093(6) Uani 1 1 d . .
H204 H -0.1047 0.3684 0.3839 0.011 Uiso 1 1 calc R U
N204 N 0.0547(2) 0.34378(15) 0.37509(14) 0.0090(5) Uani 1 1 d D .
H24 H 0.0500 0.3262 0.3299 0.011 Uiso 1 1 calc DR U
C205 C -0.0186(3) 0.43105(18) 0.45070(16) 0.0086(6) Uani 1 1 d . .
H205 H -0.0347 0.3942 0.4849 0.010 Uiso 1 1 calc R U
O205 O 0.09048(18) 0.45255(13) 0.45583(11) 0.0074(4) Uani 1 1 d . .
C206 C -0.0878(3) 0.49818(18) 0.46085(17) 0.0098(6) Uani 1 1 d . .
H206 H -0.1635 0.4837 0.4676 0.012 Uiso 1 1 calc R U
N206 N -0.0435(2) 0.53390(15) 0.51893(14) 0.0094(5) Uani 1 1 d D .
H26 H -0.0402 0.4948 0.5525 0.011 Uiso 1 1 calc DR U
C207 C -0.0697(3) 0.5597(2) 0.22627(16) 0.0136(6) Uani 1 1 d . .
H20A H -0.1305 0.5878 0.2089 0.016 Uiso 1 1 calc R U
H20B H -0.0844 0.5067 0.2202 0.016 Uiso 1 1 calc R U
C208 C 0.0315(3) 0.58065(19) 0.19011(15) 0.0102(6) Uani 1 1 d . .
O209 O 0.1147(2) 0.59132(13) 0.22438(11) 0.0106(4) Uani 1 1 d . .
O210 O 0.0309(2) 0.58497(17) 0.13110(12) 0.0179(5) Uani 1 1 d . .
C211 C 0.0489(3) 0.27770(19) 0.41688(18) 0.0129(6) Uani 1 1 d . .
H21A H -0.0156 0.2491 0.4063 0.016 Uiso 1 1 calc R U
H21B H 0.0436 0.2933 0.4621 0.016 Uiso 1 1 calc R U
C212 C 0.1462(3) 0.22938(19) 0.40840(19) 0.0143(7) Uani 1 1 d . .
H21C H 0.1333 0.1815 0.4295 0.017 Uiso 1 1 calc R U
H21D H 0.1569 0.2199 0.3622 0.017 Uiso 1 1 calc R U
C213 C 0.2462(3) 0.26276(19) 0.43556(17) 0.0119(6) Uani 1 1 d . .
O214 O 0.2484(2) 0.33374(13) 0.44206(12) 0.0097(5) Uani 1 1 d . .
O215 O 0.3217(2) 0.22411(15) 0.45214(17) 0.0225(6) Uani 1 1 d . .
C216 C -0.1138(3) 0.59221(19) 0.54460(18) 0.0142(6) Uani 1 1 d . .
H21E H -0.1810 0.5699 0.5597 0.017 Uiso 1 1 calc R U
H21F H -0.1311 0.6276 0.5102 0.017 Uiso 1 1 calc R U
C217 C -0.0602(3) 0.6325(2) 0.59963(18) 0.0143(7) Uani 1 1 d . .
H21G H -0.1142 0.6605 0.6239 0.017 Uiso 1 1 calc R U
H21H H -0.0278 0.5962 0.6290 0.017 Uiso 1 1 calc R U
C218 C 0.0240(3) 0.6843(2) 0.57607(18) 0.0130(6) Uani 1 1 d . .
O219 O 0.0922(2) 0.65877(14) 0.53550(12) 0.0118(5) Uani 1 1 d . .
O220 O 0.0257(3) 0.74834(16) 0.59481(15) 0.0213(6) Uani 1 1 d . .
O1W O 0.5913(3) 0.71675(17) 0.56845(15) 0.0243(7) Uani 1 1 d D .
H1W H 0.618(5) 0.709(3) 0.5323(18) 0.036 Uiso 1 1 d D U
H2W H 0.609(5) 0.7599(18) 0.576(3) 0.036 Uiso 1 1 d D U
O10W O 0.4928(3) 0.32870(17) 0.46335(16) 0.0215(6) Uani 1 1 d D .
H19W H 0.452(4) 0.293(2) 0.459(3) 0.032 Uiso 1 1 d D U
H20W H 0.543(4) 0.305(3) 0.447(3) 0.032 Uiso 1 1 d D U
O11W O 0.6785(3) 0.66807(17) 0.45424(17) 0.0240(6) Uani 1 1 d D .
H21W H 0.727(4) 0.700(3) 0.459(3) 0.036 Uiso 1 1 d D U
H22W H 0.639(4) 0.689(3) 0.428(2) 0.036 Uiso 1 1 d D U
O15W O 0.6361(3) 0.48092(16) 0.57114(15) 0.0214(6) Uani 1 1 d D .
H29W H 0.587(4) 0.458(3) 0.589(3) 0.032 Uiso 1 1 d D U
H30W H 0.694(3) 0.460(3) 0.575(3) 0.032 Uiso 1 1 d D U
O14W O 0.1799(3) 0.21958(17) 0.20037(16) 0.0216(6) Uani 1 1 d D .
H28W H 0.234(3) 0.240(3) 0.216(3) 0.032 Uiso 1 1 d D U
H27W H 0.130(4) 0.243(3) 0.216(3) 0.032 Uiso 1 1 d D U
O13W O 0.3667(3) 0.75534(16) 0.57312(15) 0.0207(6) Uani 1 1 d D .
H26W H 0.434(2) 0.750(3) 0.571(3) 0.031 Uiso 1 1 d D U
H25W H 0.359(5) 0.764(3) 0.6122(14) 0.031 Uiso 1 1 d D U
O12W O 0.6480(3) 0.51403(18) 0.44340(16) 0.0243(6) Uani 1 1 d D .
H24W H 0.658(5) 0.5593(15) 0.441(3) 0.037 Uiso 1 1 d D U
H23W H 0.647(5) 0.503(3) 0.4822(14) 0.037 Uiso 1 1 d D U
O9W O 0.5204(3) 0.19232(18) 0.28349(18) 0.0264(7) Uani 1 1 d D .
H17W H 0.490(5) 0.151(2) 0.283(3) 0.040 Uiso 1 1 d D U
H18W H 0.483(5) 0.220(3) 0.261(3) 0.040 Uiso 1 1 d D U
O8W O 0.5563(3) 0.55086(18) 0.19363(18) 0.0272(7) Uani 1 1 d D .
H15W H 0.499(3) 0.536(3) 0.179(3) 0.041 Uiso 1 1 d D U
H16W H 0.591(5) 0.514(3) 0.208(3) 0.041 Uiso 1 1 d D U
O7W O 0.8283(3) 0.41742(16) 0.58741(15) 0.0206(6) Uani 1 1 d D .
H14W H 0.817(5) 0.3740(17) 0.576(3) 0.031 Uiso 1 1 d D U
H13W H 0.858(4) 0.413(3) 0.6219(17) 0.031 Uiso 1 1 d D U
O6W O 0.6900(4) 0.4426(3) 0.23295(19) 0.0461(10) Uani 1 1 d D .
H11W H 0.689(7) 0.428(4) 0.2710(17) 0.069 Uiso 1 1 d D U
H12W H 0.739(5) 0.419(4) 0.216(4) 0.069 Uiso 1 1 d D U
O5W O 0.6997(3) 0.39983(18) 0.35904(16) 0.0263(6) Uani 1 1 d D .
H10W H 0.693(5) 0.3549(17) 0.368(3) 0.039 Uiso 1 1 d D U
H9W H 0.682(5) 0.428(3) 0.387(2) 0.039 Uiso 1 1 d D U
O4W O 0.6358(3) 0.25478(18) 0.38363(18) 0.0286(7) Uani 1 1 d D .
H7W H 0.682(4) 0.230(3) 0.402(3) 0.043 Uiso 1 1 d D U
H8W H 0.604(5) 0.246(4) 0.349(2) 0.043 Uiso 1 1 d D U
O3W O 0.2891(4) 0.3422(2) 0.58011(17) 0.0368(9) Uani 1 1 d D .
H5W H 0.336(5) 0.370(3) 0.593(3) 0.055 Uiso 1 1 d D U
H6W H 0.287(6) 0.353(4) 0.5414(15) 0.055 Uiso 1 1 d D U
O2W O 0.6467(3) 0.59963(18) 0.65121(16) 0.0291(7) Uani 1 1 d D .
H3W H 0.643(5) 0.564(3) 0.625(3) 0.044 Uiso 1 1 d D U
H4W H 0.616(5) 0.636(3) 0.635(3) 0.044 Uiso 1 1 d D U

loop_
_atom_site_aniso_label
_atom_site_aniso_U_11
_atom_site_aniso_U_22
_atom_site_aniso_U_33
_atom_site_aniso_U_23
_atom_site_aniso_U_13
_atom_site_aniso_U_12
Hf1 0.00483(5) 0.00568(5) 0.00554(5) -0.00076(4) -0.00043(4) 0.00044(4)
Hf2 0.00500(5) 0.00640(5) 0.00533(5) 0.00045(4) -0.00100(4) -0.00001(4)
Hf3 0.00662(5) 0.00630(5) 0.00500(5) -0.00042(4) 0.00103(4) 0.00035(4)
C101 0.0051(13) 0.0097(12) 0.0064(12) -0.0012(10) -0.0012(11) -0.0004(11)
O101 0.0054(10) 0.0088(10) 0.0064(10) -0.0008(8) 0.0004(8) -0.0008(8)
C102 0.0048(13) 0.0105(13) 0.0075(13) -0.0013(11) -0.0007(11) -0.0003(10)
N102 0.0087(12) 0.0099(11) 0.0062(11) -0.0006(9) -0.0021(10) 0.0016(10)
C103 0.0065(13) 0.0094(12) 0.0071(13) -0.0004(10) 0.0004(11) -0.0002(10)
O103 0.0035(9) 0.0090(9) 0.0061(10) 0.0003(8) -0.0003(9) -0.0007(8)
C104 0.0063(13) 0.0089(12) 0.0078(13) 0.0010(10) 0.0009(11) -0.0027(11)
N104 0.0086(13) 0.0098(11) 0.0059(11) -0.0003(9) -0.0012(10) -0.0005(10)
C105 0.0060(13) 0.0069(12) 0.0076(13) -0.0002(10) -0.0012(11) -0.0014(11)
O105 0.0049(10) 0.0086(9) 0.0070(10) 0.0007(8) -0.0010(9) -0.0014(9)
C106 0.0062(13) 0.0104(12) 0.0071(12) 0.0001(10) -0.0013(11) -0.0009(11)
N106 0.0101(12) 0.0094(11) 0.0064(11) -0.0008(9) -0.0004(10) 0.0008(10)
C107 0.0075(14) 0.0147(14) 0.0099(14) -0.0026(11) 0.0014(12) 0.0013(11)
C108 0.0113(15) 0.0130(14) 0.0088(14) -0.0012(11) -0.0004(12) 0.0022(12)
O109 0.0087(11) 0.0122(11) 0.0109(11) -0.0035(9) 0.0007(9) 0.0004(9)
O110 0.0143(13) 0.0257(13) 0.0196(13) -0.0149(11) 0.0006(12) 0.0030(11)
C111 0.0105(15) 0.0089(13) 0.0124(15) 0.0015(11) 0.0005(12) -0.0014(11)
C112 0.0116(16) 0.0124(14) 0.0131(15) 0.0043(12) 0.0000(13) -0.0003(12)
C113 0.0158(17) 0.0106(14) 0.0107(15) 0.0018(12) -0.0026(13) 0.0005(12)
O114 0.0114(11) 0.0084(10) 0.0092(11) 0.0019(8) -0.0005(9) 0.0018(8)
O115 0.0173(14) 0.0303(16) 0.0255(16) 0.0161(13) -0.0033(12) 0.0030(12)
C116 0.0163(16) 0.0155(15) 0.0078(13) 0.0004(12) -0.0034(12) 0.0010(13)
C117 0.0186(17) 0.0190(15) 0.0064(13) -0.0005(12) -0.0014(13) -0.0010(14)
C118 0.0164(17) 0.0141(14) 0.0092(14) 0.0009(11) 0.0005(13) 0.0027(12)
O119 0.0170(13) 0.0123(10) 0.0075(10) 0.0007(8) -0.0003(10) -0.0009(10)
O120 0.0257(15) 0.0348(16) 0.0086(12) 0.0003(11) 0.0045(12) -0.0055(14)
O201 0.0058(10) 0.0088(10) 0.0089(10) -0.0004(8) 0.0001(8) -0.0005(9)
C201 0.0045(13) 0.0093(13) 0.0112(14) 0.0009(11) 0.0014(11) 0.0013(11)
N202 0.0070(11) 0.0083(11) 0.0100(12) 0.0015(9) -0.0011(10) 0.0001(10)
C202 0.0056(13) 0.0106(13) 0.0103(14) 0.0000(11) 0.0004(11) 0.0006(11)
C203 0.0046(12) 0.0098(13) 0.0097(13) -0.0009(11) -0.0004(11) -0.0010(10)
O203 0.0044(10) 0.0083(9) 0.0095(10) -0.0005(8) -0.0017(9) 0.0004(8)
C204 0.0073(13) 0.0081(12) 0.0124(14) -0.0004(11) 0.0004(12) -0.0022(10)
N204 0.0090(12) 0.0080(11) 0.0101(13) -0.0008(10) -0.0002(11) 0.0002(10)
C205 0.0058(13) 0.0092(13) 0.0108(14) 0.0004(11) -0.0003(11) -0.0016(11)
O205 0.0044(10) 0.0095(10) 0.0082(10) -0.0022(8) 0.0004(8) -0.0001(8)
C206 0.0081(14) 0.0102(13) 0.0112(15) -0.0004(11) 0.0035(12) -0.0001(11)
N206 0.0099(13) 0.0079(11) 0.0103(13) -0.0004(10) 0.0032(11) 0.0009(10)
C207 0.0121(15) 0.0194(16) 0.0092(14) 0.0029(13) -0.0025(12) -0.0024(13)
C208 0.0106(14) 0.0120(13) 0.0080(13) -0.0015(11) -0.0029(11) -0.0003(12)
O209 0.0094(11) 0.0152(11) 0.0070(10) 0.0002(8) -0.0025(9) -0.0014(9)
O210 0.0179(13) 0.0273(14) 0.0083(11) 0.0010(10) -0.0030(10) -0.0034(12)
C211 0.0135(16) 0.0076(13) 0.0177(17) 0.0036(12) 0.0014(14) -0.0007(12)
C212 0.0143(17) 0.0074(13) 0.0211(17) -0.0006(12) -0.0011(14) 0.0010(13)
C213 0.0148(16) 0.0095(13) 0.0115(15) 0.0010(11) 0.0005(13) 0.0017(12)
O214 0.0122(12) 0.0082(10) 0.0086(11) 0.0000(8) -0.0031(9) -0.0003(9)
O215 0.0178(14) 0.0113(12) 0.0384(17) -0.0009(12) -0.0086(13) 0.0055(10)
C216 0.0116(15) 0.0119(14) 0.0190(16) -0.0036(12) 0.0051(13) 0.0021(13)
C217 0.0175(17) 0.0128(15) 0.0125(15) -0.0026(12) 0.0059(14) 0.0002(13)
C218 0.0138(16) 0.0137(15) 0.0115(15) -0.0015(12) 0.0011(13) 0.0023(12)
O219 0.0118(11) 0.0110(10) 0.0127(12) -0.0038(9) 0.0040(10) 0.0010(9)
O220 0.0212(15) 0.0158(13) 0.0270(15) -0.0080(11) 0.0082(13) 0.0019(11)
O1W 0.0380(19) 0.0170(13) 0.0179(14) -0.0033(11) 0.0017(13) 0.0023(13)
O10W 0.0159(14) 0.0247(15) 0.0240(16) 0.0085(12) -0.0010(12) 0.0018(12)
O11W 0.0237(16) 0.0211(14) 0.0273(16) 0.0030(12) -0.0002(13) 0.0028(12)
O15W 0.0214(15) 0.0193(13) 0.0236(14) 0.0005(11) 0.0073(13) -0.0029(12)
O14W 0.0189(15) 0.0199(13) 0.0260(15) -0.0074(12) -0.0015(12) -0.0013(11)
O13W 0.0203(14) 0.0204(13) 0.0213(13) -0.0028(11) -0.0019(13) -0.0024(12)
O12W 0.0198(15) 0.0285(15) 0.0248(15) 0.0004(13) -0.0058(13) -0.0012(13)
O9W 0.0233(16) 0.0232(15) 0.0328(18) 0.0037(13) 0.0053(14) 0.0008(13)
O8W 0.0220(15) 0.0229(15) 0.0368(18) 0.0035(14) 0.0062(14) -0.0018(13)
O7W 0.0242(15) 0.0123(12) 0.0251(15) -0.0001(11) 0.0020(12) -0.0032(11)
O6W 0.043(2) 0.068(3) 0.0276(19) 0.012(2) 0.0029(18) 0.006(2)
O5W 0.0241(16) 0.0269(15) 0.0280(16) 0.0050(13) -0.0002(14) -0.0055(14)
O4W 0.0252(17) 0.0257(15) 0.0349(17) 0.0032(14) 0.0026(16) 0.0061(14)
O3W 0.040(2) 0.051(2) 0.0193(16) 0.0044(15) -0.0055(16) -0.0247(19)
O2W 0.039(2) 0.0213(14) 0.0268(16) 0.0020(12) -0.0022(15) 0.0027(14)

loop_
_atom_type_symbol
_atom_type_description
_atom_type_scat_dispersion_real
_atom_type_scat_dispersion_imag
_atom_type_scat_source
C C 0.0033 0.0016 'International Tables Vol C Tables 4.2.6.8 and 6.1.1.4'
H H 0.0000 0.0000 'International Tables Vol C Tables 4.2.6.8 and 6.1.1.4'
O O 0.0106 0.0060 'International Tables Vol C Tables 4.2.6.8 and 6.1.1.4'
Hf Hf -0.5830 6.1852 'International Tables Vol C Tables 4.2.6.8 and 6.1.1.4'
N N 0.0061 0.0033 'International Tables Vol C Tables 4.2.6.8 and 6.1.1.4'

loop_
_geom_angle_atom_site_label_1
_geom_angle_atom_site_label_2
_geom_angle_atom_site_label_3
_geom_angle
O214 Hf1 O109 86.28(10)
O214 Hf1 O101 85.51(9)
O109 Hf1 O101 144.17(10)
O214 Hf1 O203 148.77(9)
O109 Hf1 O203 91.73(10)
O101 Hf1 O203 112.53(9)
O214 Hf1 O205 87.06(10)
O109 Hf1 O205 149.11(9)
O101 Hf1 O205 64.96(9)
O203 Hf1 O205 78.79(9)
O214 Hf1 O103 147.51(9)
O109 Hf1 O103 91.39(10)
O101 Hf1 O103 77.58(9)
O203 Hf1 O103 63.62(9)
O205 Hf1 O103 109.81(9)
O214 Hf1 N102 77.77(10)
O109 Hf1 N102 72.52(10)
O101 Hf1 N102 71.66(9)
O203 Hf1 N102 131.12(9)
O205 Hf1 N102 134.93(9)
O103 Hf1 N102 70.67(9)
O214 Hf1 N204 78.34(10)
O109 Hf1 N204 77.65(10)
O101 Hf1 N204 134.07(10)
O203 Hf1 N204 70.81(9)
O205 Hf1 N204 71.46(9)
O103 Hf1 N204 132.71(9)
N102 Hf1 N204 142.63(10)
O214 Hf1 Hf2 163.06(7)
O109 Hf1 Hf2 110.57(7)
O101 Hf1 Hf2 79.72(6)
O203 Hf1 Hf2 37.26(6)
O205 Hf1 Hf2 79.22(6)
O103 Hf1 Hf2 35.58(6)
N102 Hf1 Hf2 105.04(7)
N204 Hf1 Hf2 106.19(7)
O214 Hf1 Hf3 102.81(7)
O109 Hf1 Hf3 170.63(7)
O101 Hf1 Hf3 36.77(7)
O203 Hf1 Hf3 81.65(7)
O205 Hf1 Hf3 35.86(6)
O103 Hf1 Hf3 79.75(6)
N102 Hf1 Hf3 106.92(7)
N204 Hf1 Hf3 106.12(7)
Hf2 Hf1 Hf3 60.275(13)
O114 Hf2 O209 84.14(9)
O114 Hf2 O201 87.02(10)
O209 Hf2 O201 144.28(9)
O114 Hf2 O103 148.62(9)
O209 Hf2 O103 92.20(9)
O201 Hf2 O103 112.27(9)
O114 Hf2 O203 146.60(9)
O209 Hf2 O203 89.54(9)
O201 Hf2 O203 79.18(9)
O103 Hf2 O203 64.14(9)
O114 Hf2 O105 87.97(9)
O209 Hf2 O105 148.88(9)
O201 Hf2 O105 64.73(9)
O103 Hf2 O105 79.20(9)
O203 Hf2 O105 112.51(9)
O114 Hf2 N202 76.39(10)
O209 Hf2 N202 72.54(10)
O201 Hf2 N202 71.75(9)
O103 Hf2 N202 132.08(9)
O203 Hf2 N202 70.44(9)
O105 Hf2 N202 134.34(10)
O114 Hf2 N104 78.05(10)
O209 Hf2 N104 77.78(10)
O201 Hf2 N104 133.74(9)
O103 Hf2 N104 70.73(9)
O203 Hf2 N104 132.48(9)
O105 Hf2 N104 71.14(9)
N202 Hf2 N104 142.35(10)
O114 Hf2 Hf1 165.78(7)
O209 Hf2 Hf1 109.94(7)
O201 Hf2 Hf1 80.29(7)
O103 Hf2 Hf1 37.04(6)
O203 Hf2 Hf1 36.42(6)
O105 Hf2 Hf1 80.85(6)
N202 Hf2 Hf1 105.33(7)
N104 Hf2 Hf1 106.23(7)
O114 Hf2 Hf3 105.82(7)
O209 Hf2 Hf3 169.81(7)
O201 Hf2 Hf3 37.16(6)
O103 Hf2 Hf3 80.44(6)
O203 Hf2 Hf3 80.92(7)
O105 Hf2 Hf3 36.64(6)
N202 Hf2 Hf3 107.22(7)
N104 Hf2 Hf3 106.06(7)
Hf1 Hf2 Hf3 60.037(4)
O119 Hf3 O219 87.40(10)
O119 Hf3 O205 87.97(9)
O219 Hf3 O205 149.27(10)
O119 Hf3 O105 149.80(10)
O219 Hf3 O105 86.33(9)
O205 Hf3 O105 111.63(9)
O119 Hf3 O101 91.15(10)
O219 Hf3 O101 145.95(10)
O205 Hf3 O101 64.50(9)
O105 Hf3 O101 78.04(9)
O119 Hf3 O201 145.86(10)
O219 Hf3 O201 90.32(10)
O205 Hf3 O201 76.91(9)
O105 Hf3 O201 63.72(9)
O101 Hf3 O201 108.88(9)
O119 Hf3 N106 78.97(10)
O219 Hf3 N106 77.14(10)
O205 Hf3 N106 131.46(9)
O105 Hf3 N106 70.83(9)
O101 Hf3 N106 69.22(9)
O201 Hf3 N106 133.49(9)
O119 Hf3 N206 76.64(11)
O219 Hf3 N206 79.23(10)
O205 Hf3 N206 70.14(9)
O105 Hf3 N206 130.73(10)
O101 Hf3 N206 133.34(9)
O201 Hf3 N206 69.48(10)
N106 Hf3 N206 146.56(10)
O119 Hf3 Hf1 106.53(7)
O219 Hf3 Hf1 166.02(7)
O205 Hf3 Hf1 36.31(6)
O105 Hf3 Hf1 80.97(6)
O101 Hf3 Hf1 35.78(6)
O201 Hf3 Hf1 78.85(6)
N106 Hf3 Hf1 103.89(7)
N206 Hf3 Hf1 104.74(7)
O119 Hf3 Hf2 165.98(7)
O219 Hf3 Hf2 106.45(7)
O205 Hf3 Hf2 79.00(6)
O105 Hf3 Hf2 37.30(6)
O101 Hf3 Hf2 78.64(6)
O201 Hf3 Hf2 35.29(6)
N106 Hf3 Hf2 105.82(7)
N206 Hf3 Hf2 103.35(7)
Hf1 Hf3 Hf2 59.688(11)
O101 C101 C106 107.1(3)
O101 C101 C102 109.5(2)
C106 C101 C102 113.8(3)
O101 C101 H101 108.8
C106 C101 H101 108.8
C102 C101 H101 108.8
C101 O101 Hf1 119.67(19)
C101 O101 Hf3 122.15(18)
Hf1 O101 Hf3 107.45(10)
N102 C102 C103 107.9(3)
N102 C102 C101 104.0(3)
C103 C102 C101 111.7(3)
N102 C102 H102 111.0
C103 C102 H102 111.0
C101 C102 H102 111.0
C107 N102 C102 116.9(3)
C107 N102 Hf1 112.9(2)
C102 N102 Hf1 102.80(18)
C107 N102 H12 107.9
C102 N102 H12 107.9
Hf1 N102 H12 107.9
O103 C103 C102 107.8(2)
O103 C103 C104 108.6(3)
C102 C103 C104 113.6(3)
O103 C103 H103 108.9
C102 C103 H103 108.9
C104 C103 H103 108.9
C103 O103 Hf2 121.08(18)
C103 O103 Hf1 120.42(18)
Hf2 O103 Hf1 107.38(10)
N104 C104 C105 108.4(3)
N104 C104 C103 103.5(3)
C105 C104 C103 112.2(3)
N104 C104 H104 110.8
C105 C104 H104 110.8
C103 C104 H104 110.8
C111 N104 C104 114.3(3)
C111 N104 Hf2 118.5(2)
C104 N104 Hf2 102.14(19)
C111 N104 H14 107.1
C104 N104 H14 107.1
Hf2 N104 H14 107.1
O105 C105 C104 108.8(3)
O105 C105 C106 109.2(3)
C104 C105 C106 113.0(3)
O105 C105 H105 108.6
C104 C105 H105 108.6
C106 C105 H105 108.6
C105 O105 Hf3 120.31(18)
C105 O105 Hf2 119.26(19)
Hf3 O105 Hf2 106.06(10)
N106 C106 C101 106.5(2)
N106 C106 C105 105.9(3)
C101 C106 C105 111.7(3)
N106 C106 H106 110.9
C101 C106 H106 110.9
C105 C106 H106 110.9
C106 N106 C116 112.7(3)
C106 N106 Hf3 103.08(19)
C116 N106 Hf3 117.4(2)
C106 N106 H16 107.8
C116 N106 H16 107.8
Hf3 N106 H16 107.8
N102 C107 C108 109.7(3)
N102 C107 H10A 109.7
C108 C107 H10A 109.7
N102 C107 H10B 109.7
C108 C107 H10B 109.7
H10A C107 H10B 108.2
O110 C108 O109 123.4(3)
O110 C108 C107 119.7(3)
O109 C108 C107 116.8(3)
C108 O109 Hf1 124.6(2)
N104 C111 C112 109.8(3)
N104 C111 H11A 109.7
C112 C111 H11A 109.7
N104 C111 H11B 109.7
C112 C111 H11B 109.7
H11A C111 H11B 108.2
C113 C112 C111 113.2(3)
C113 C112 H11C 108.9
C111 C112 H11C 108.9
C113 C112 H11D 108.9
C111 C112 H11D 108.9
H11C C112 H11D 107.7
O115 C113 O114 121.8(4)
O115 C113 C112 120.5(3)
O114 C113 C112 117.7(3)
C113 O114 Hf2 130.2(2)
N106 C116 C117 111.8(3)
N106 C116 H11E 109.3
C117 C116 H11E 109.3
N106 C116 H11F 109.3
C117 C116 H11F 109.3
H11E C116 H11F 107.9
C118 C117 C116 113.8(3)
C118 C117 H11G 108.8
C116 C117 H11G 108.8
C118 C117 H11H 108.8
C116 C117 H11H 108.8
H11G C117 H11H 107.7
O120 C118 O119 122.2(4)
O120 C118 C117 120.1(3)
O119 C118 C117 117.7(3)
C118 O119 Hf3 137.4(2)
C201 O201 Hf2 119.44(19)
C201 O201 Hf3 121.06(19)
Hf2 O201 Hf3 107.55(10)
O201 C201 C202 110.1(3)
O201 C201 C206 107.6(3)
C202 C201 C206 113.3(3)
O201 C201 H201 108.6
C202 C201 H201 108.6
C206 C201 H201 108.6
C207 N202 C202 117.2(3)
C207 N202 Hf2 112.7(2)
C202 N202 Hf2 102.83(19)
C207 N202 H22 107.9
C202 N202 H22 107.9
Hf2 N202 H22 107.9
N202 C202 C201 104.3(3)
N202 C202 C203 107.0(3)
C201 C202 C203 111.8(3)
N202 C202 H202 111.1
C201 C202 H202 111.1
C203 C202 H202 111.1
O203 C203 C202 107.7(2)
O203 C203 C204 108.7(3)
C202 C203 C204 113.2(3)
O203 C203 H203 109.1
C202 C203 H203 109.1
C204 C203 H203 109.1
C203 O203 Hf1 120.21(19)
C203 O203 Hf2 120.46(18)
Hf1 O203 Hf2 106.33(10)
N204 C204 C205 107.2(3)
N204 C204 C203 104.6(3)
C205 C204 C203 111.9(3)
N204 C204 H204 111.0
C205 C204 H204 111.0
C203 C204 H204 111.0
C204 N204 C211 112.6(3)
C204 N204 Hf1 102.75(18)
C211 N204 Hf1 119.4(2)
C204 N204 H24 107.2
C211 N204 H24 107.2
Hf1 N204 H24 107.2
O205 C205 C206 108.7(3)
O205 C205 C204 108.4(3)
C206 C205 C204 113.0(3)
O205 C205 H205 108.9
C206 C205 H205 108.9
C204 C205 H205 108.9
C205 O205 Hf3 121.44(19)
C205 O205 Hf1 119.96(19)
Hf3 O205 Hf1 107.83(10)
N206 C206 C205 104.5(3)
N206 C206 C201 107.2(3)
C205 C206 C201 112.2(3)
N206 C206 H206 110.9
C205 C206 H206 110.9
C201 C206 H206 110.9
C216 N206 C206 112.6(3)
C216 N206 Hf3 121.1(2)
C206 N206 Hf3 103.6(2)
C216 N206 H26 106.2
C206 N206 H26 106.2
Hf3 N206 H26 106.2
N202 C207 C208 110.4(3)
N202 C207 H20A 109.6
C208 C207 H20A 109.6
N202 C207 H20B 109.6
C208 C207 H20B 109.6
H20A C207 H20B 108.1
O210 C208 O209 123.5(3)
O210 C208 C207 120.3(3)
O209 C208 C207 116.2(3)
C208 O209 Hf2 125.7(2)
N204 C211 C212 111.1(3)
N204 C211 H21A 109.4
C212 C211 H21A 109.4
N204 C211 H21B 109.4
C212 C211 H21B 109.4
H21A C211 H21B 108.0
C213 C212 C211 113.4(3)
C213 C212 H21C 108.9
C211 C212 H21C 108.9
C213 C212 H21D 108.9
C211 C212 H21D 108.9
H21C C212 H21D 107.7
O215 C213 O214 121.5(4)
O215 C213 C212 121.4(3)
O214 C213 C212 117.2(3)
C213 O214 Hf1 133.0(2)
N206 C216 C217 110.7(3)
N206 C216 H21E 109.5
C217 C216 H21E 109.5
N206 C216 H21F 109.5
C217 C216 H21F 109.5
H21E C216 H21F 108.1
C218 C217 C216 111.6(3)
C218 C217 H21G 109.3
C216 C217 H21G 109.3
C218 C217 H21H 109.3
C216 C217 H21H 109.3
H21G C217 H21H 108.0
O220 C218 O219 122.6(4)
O220 C218 C217 120.1(3)
O219 C218 C217 117.3(3)
C218 O219 Hf3 140.5(2)
H1W O1W H2W 103(6)
H19W O10W H20W 91(6)
H21W O11W H22W 101(6)
H29W O15W H30W 112(6)
H28W O14W H27W 103(6)
H26W O13W H25W 100(6)
H24W O12W H23W 108(6)
H17W O9W H18W 106(6)
H15W O8W H16W 108(6)
H14W O7W H13W 104(6)
H11W O6W H12W 105(8)
H10W O5W H9W 114(6)
H7W O4W H8W 128(7)
H5W O3W H6W 102(7)
H3W O2W H4W 108(6)

loop_
_geom_bond_atom_site_label_1
_geom_bond_atom_site_label_2
_geom_bond_distance
Hf1 O214 2.112(2)
Hf1 O109 2.123(3)
Hf1 O101 2.140(2)
Hf1 O203 2.152(2)
Hf1 O205 2.172(2)
Hf1 O103 2.196(2)
Hf1 N102 2.338(3)
Hf1 N204 2.342(3)
Hf1 Hf2 3.4789(6)
Hf1 Hf3 3.4913(5)
Hf2 O114 2.107(2)
Hf2 O209 2.118(2)
Hf2 O201 2.121(2)
Hf2 O103 2.121(2)
Hf2 O203 2.195(2)
Hf2 O105 2.207(2)
Hf2 N202 2.343(3)
Hf2 N104 2.359(3)
Hf2 Hf3 3.4996(7)
Hf3 O119 2.078(2)
Hf3 O219 2.107(2)
Hf3 O205 2.149(2)
Hf3 O105 2.173(2)
Hf3 O101 2.190(2)
Hf3 O201 2.217(2)
Hf3 N106 2.371(3)
Hf3 N206 2.371(3)
C101 O101 1.427(4)
C101 C106 1.523(4)
C101 C102 1.529(5)
C101 H101 1.0000
C102 N102 1.493(4)
C102 C103 1.507(5)
C102 H102 1.0000
N102 C107 1.473(4)
N102 H12 1.0000
C103 O103 1.427(4)
C103 C104 1.528(4)
C103 H103 1.0000
C104 N104 1.491(4)
C104 C105 1.522(4)
C104 H104 1.0000
N104 C111 1.485(4)
N104 H14 1.0000
C105 O105 1.434(4)
C105 C106 1.534(4)
C105 H105 1.0000
C106 N106 1.487(4)
C106 H106 1.0000
N106 C116 1.492(4)
N106 H16 1.0000
C107 C108 1.521(5)
C107 H10A 0.9900
C107 H10B 0.9900
C108 O110 1.233(4)
C108 O109 1.287(4)
C111 C112 1.521(5)
C111 H11A 0.9900
C111 H11B 0.9900
C112 C113 1.503(5)
C112 H11C 0.9900
C112 H11D 0.9900
C113 O115 1.232(5)
C113 O114 1.292(4)
C116 C117 1.514(5)
C116 H11E 0.9900
C116 H11F 0.9900
C117 C118 1.511(5)
C117 H11G 0.9900
C117 H11H 0.9900
C118 O120 1.227(5)
C118 O119 1.294(4)
O201 C201 1.439(4)
C201 C202 1.519(5)
C201 C206 1.519(5)
C201 H201 1.0000
N202 C207 1.481(4)
N202 C202 1.487(4)
N202 H22 1.0000
C202 C203 1.529(5)
C202 H202 1.0000
C203 O203 1.428(4)
C203 C204 1.529(5)
C203 H203 1.0000
C204 N204 1.484(4)
C204 C205 1.527(5)
C204 H204 1.0000
N204 C211 1.488(4)
N204 H24 1.0000
C205 O205 1.433(4)
C205 C206 1.515(5)
C205 H205 1.0000
C206 N206 1.486(5)
C206 H206 1.0000
N206 C216 1.483(4)
N206 H26 1.0000
C207 C208 1.529(5)
C207 H20A 0.9900
C207 H20B 0.9900
C208 O210 1.237(4)
C208 O209 1.285(4)
C211 C212 1.519(5)
C211 H21A 0.9900
C211 H21B 0.9900
C212 C213 1.509(5)
C212 H21C 0.9900
C212 H21D 0.9900
C213 O215 1.232(5)
C213 O214 1.298(4)
C216 C217 1.522(5)
C216 H21E 0.9900
C216 H21F 0.9900
C217 C218 1.502(5)
C217 H21G 0.9900
C217 H21H 0.9900
C218 O220 1.229(4)
C218 O219 1.294(4)
O1W H1W 0.84(3)
O1W H2W 0.83(3)
O10W H19W 0.83(3)
O10W H20W 0.84(3)
O11W H21W 0.85(3)
O11W H22W 0.83(3)
O15W H29W 0.84(3)
O15W H30W 0.82(3)
O14W H28W 0.85(3)
O14W H27W 0.83(3)
O13W H26W 0.85(3)
O13W H25W 0.84(3)
O12W H24W 0.84(3)
O12W H23W 0.84(3)
O9W H17W 0.85(3)
O9W H18W 0.84(3)
O8W H15W 0.83(3)
O8W H16W 0.85(3)
O7W H14W 0.84(3)
O7W H13W 0.81(3)
O6W H11W 0.84(3)
O6W H12W 0.83(3)
O5W H10W 0.84(3)
O5W H9W 0.81(3)
O4W H7W 0.83(3)
O4W H8W 0.84(3)
O3W H5W 0.82(3)
O3W H6W 0.83(3)
O2W H3W 0.85(3)
O2W H4W 0.83(3)

loop_
_geom_torsion_atom_site_label_1
_geom_torsion_atom_site_label_2
_geom_torsion_atom_site_label_3
_geom_torsion_atom_site_label_4
_geom_torsion
C106 C101 O101 Hf1 134.2(2)
C102 C101 O101 Hf1 10.4(3)
C106 C101 O101 Hf3 -5.8(3)
C102 C101 O101 Hf3 -129.6(2)
O101 C101 C102 N102 -47.8(3)
C106 C101 C102 N102 -167.6(3)
O101 C101 C102 C103 68.3(3)
C106 C101 C102 C103 -51.5(4)
C103 C102 N102 C107 65.0(3)
C101 C102 N102 C107 -176.2(3)
C103 C102 N102 Hf1 -59.2(3)
C101 C102 N102 Hf1 59.5(2)
N102 C102 C103 O103 44.7(3)
C101 C102 C103 O103 -69.0(3)
N102 C102 C103 C104 165.0(3)
C101 C102 C103 C104 51.3(4)
C102 C103 O103 Hf2 133.1(2)
C104 C103 O103 Hf2 9.7(3)
C102 C103 O103 Hf1 -6.2(3)
C104 C103 O103 Hf1 -129.6(2)
O103 C103 C104 N104 -48.4(3)
C102 C103 C104 N104 -168.3(3)
O103 C103 C104 C105 68.3(3)
C102 C103 C104 C105 -51.7(4)
C105 C104 N104 C111 70.6(3)
C103 C104 N104 C111 -170.1(3)
C105 C104 N104 Hf2 -58.6(2)
C103 C104 N104 Hf2 60.6(2)
N104 C104 C105 O105 43.3(3)
C103 C104 C105 O105 -70.4(3)
N104 C104 C105 C106 164.7(3)
C103 C104 C105 C106 51.0(4)
C104 C105 O105 Hf3 130.5(2)
C106 C105 O105 Hf3 6.8(3)
C104 C105 O105 Hf2 -3.5(3)
C106 C105 O105 Hf2 -127.2(2)
O101 C101 C106 N106 45.1(3)
C102 C101 C106 N106 166.3(3)
O101 C101 C106 C105 -70.0(3)
C102 C101 C106 C105 51.2(4)
O105 C105 C106 N106 -45.1(3)
C104 C105 C106 N106 -166.3(3)
O105 C105 C106 C101 70.3(3)
C104 C105 C106 C101 -50.8(4)
C101 C106 N106 C116 67.1(3)
C105 C106 N106 C116 -174.0(3)
C101 C106 N106 Hf3 -60.4(3)
C105 C106 N106 Hf3 58.6(2)
C102 N102 C107 C108 -138.3(3)
Hf1 N102 C107 C108 -19.4(3)
N102 C107 C108 O110 -162.7(3)
N102 C107 C108 O109 19.3(4)
O110 C108 O109 Hf1 172.4(3)
C107 C108 O109 Hf1 -9.7(4)
C104 N104 C111 C112 -177.7(3)
Hf2 N104 C111 C112 -57.2(3)
N104 C111 C112 C113 70.6(4)
C111 C112 C113 O115 160.5(4)
C111 C112 C113 O114 -18.8(5)
O115 C113 O114 Hf2 129.3(3)
C112 C113 O114 Hf2 -51.4(4)
C106 N106 C116 C117 -178.8(3)
Hf3 N106 C116 C117 -59.3(3)
N106 C116 C117 C118 69.4(4)
C116 C117 C118 O120 157.8(3)
C116 C117 C118 O119 -22.8(5)
O120 C118 O119 Hf3 140.5(3)
C117 C118 O119 Hf3 -38.9(5)
Hf2 O201 C201 C202 8.5(3)
Hf3 O201 C201 C202 -129.6(2)
Hf2 O201 C201 C206 132.3(2)
Hf3 O201 C201 C206 -5.7(3)
C207 N202 C202 C201 -177.1(3)
Hf2 N202 C202 C201 58.7(2)
C207 N202 C202 C203 64.3(4)
Hf2 N202 C202 C203 -59.9(3)
O201 C201 C202 N202 -46.4(3)
C206 C201 C202 N202 -166.9(3)
O201 C201 C202 C203 68.9(3)
C206 C201 C202 C203 -51.6(4)
N202 C202 C203 O203 44.4(3)
C201 C202 C203 O203 -69.2(3)
N202 C202 C203 C204 164.5(3)
C201 C202 C203 C204 50.9(4)
C202 C203 O203 Hf1 131.0(2)
C204 C203 O203 Hf1 8.1(3)
C202 C203 O203 Hf2 -5.0(3)
C204 C203 O203 Hf2 -128.0(2)
O203 C203 C204 N204 -46.8(3)
C202 C203 C204 N204 -166.5(3)
O203 C203 C204 C205 68.8(3)
C202 C203 C204 C205 -50.8(4)
C205 C204 N204 C211 71.2(3)
C203 C204 N204 C211 -169.9(3)
C205 C204 N204 Hf1 -58.5(3)
C203 C204 N204 Hf1 60.4(2)
N204 C204 C205 O205 44.8(3)
C203 C204 C205 O205 -69.3(3)
N204 C204 C205 C206 165.4(3)
C203 C204 C205 C206 51.3(4)
C206 C205 O205 Hf3 10.4(3)
C204 C205 O205 Hf3 133.6(2)
C206 C205 O205 Hf1 -129.7(2)
C204 C205 O205 Hf1 -6.4(3)
O205 C205 C206 N206 -47.3(3)
C204 C205 C206 N206 -167.8(3)
O205 C205 C206 C201 68.4(3)
C204 C205 C206 C201 -52.0(4)
O201 C201 C206 N206 44.6(3)
C202 C201 C206 N206 166.5(3)
O201 C201 C206 C205 -69.6(3)
C202 C201 C206 C205 52.3(4)
C205 C206 N206 C216 -168.1(3)
C201 C206 N206 C216 72.7(3)
C205 C206 N206 Hf3 59.3(3)
C201 C206 N206 Hf3 -59.9(3)
C202 N202 C207 C208 -136.0(3)
Hf2 N202 C207 C208 -17.0(3)
N202 C207 C208 O210 -166.1(3)
N202 C207 C208 O209 15.5(4)
O210 C208 O209 Hf2 175.6(3)
C207 C208 O209 Hf2 -6.0(4)
C204 N204 C211 C212 -175.8(3)
Hf1 N204 C211 C212 -55.3(4)
N204 C211 C212 C213 70.4(4)
C211 C212 C213 O215 155.5(4)
C211 C212 C213 O214 -22.9(5)
O215 C213 O214 Hf1 136.6(3)
C212 C213 O214 Hf1 -45.0(5)
C206 N206 C216 C217 -174.1(3)
Hf3 N206 C216 C217 -50.8(4)
N206 C216 C217 C218 75.2(4)
C216 C217 C218 O220 130.3(4)
C216 C217 C218 O219 -48.9(5)
O220 C218 O219 Hf3 176.2(3)
C217 C218 O219 Hf3 -4.5(6)
